data_9006400
loop_
_publ_author_name
'Muller-Sommer M'
'Hock R'
'Kirfel A'

_publ_section_title
;
 Rietveld refinement study of the cation distribution in (Co, Mg)-olivine
 solid solution
 Sample: M502
;
_journal_name_full 'Physics and Chemistry of Minerals'
_journal_page_first 17
_journal_page_last 23
_journal_paper_doi 10.1007/s002690050013
_journal_volume 24
_journal_year 1997
_chemical_formula_sum 'Co Mg O4 Si'
_chemical_name_mineral Olivine
_space_group_IT_number 62
_symmetry_space_group_name_Hall '-P 2c 2ab'
_symmetry_space_group_name_H-M 'P b n m'
_cell_angle_alpha 90
_cell_angle_beta 90
_cell_angle_gamma 90
_cell_length_a 4.7713
_cell_length_b 10.2533
_cell_length_c 5.9911
_cell_volume 293.094
_cod_duplicate_entry 9006394
_cod_original_formula_sum '(Co Mg) Si O4'
_cell_formula_units_Z 4
_cod_database_code 9006400

loop_
_symmetry_equiv_pos_as_xyz
x,y,z
x,y,1/2-z
-x,-y,1/2+z
1/2+x,1/2-y,1/2+z
1/2-x,1/2+y,1/2-z
1/2-x,1/2+y,z
1/2+x,1/2-y,-z
-x,-y,-z

loop_
_atom_site_label
_atom_site_fract_x
_atom_site_fract_y
_atom_site_fract_z
_atom_site_occupancy
_atom_site_U_iso_or_equiv
CoM1 0.00000 0.00000 0.00000 0.66600 0.00659
MgM1 0.00000 0.00000 0.00000 0.33400 0.00659
CoM2 0.99080 0.27770 0.25000 0.33400 0.00519
MgM2 0.99080 0.27770 0.25000 0.66600 0.00519
Si 0.42840 0.09500 0.25000 1.00000 0.00431
O1 0.75950 0.09220 0.25000 1.00000 0.00595
O2 0.21260 0.45210 0.25000 1.00000 0.00595
O3 0.28250 0.16300 0.03630 1.00000 0.00646
